data_4080334
loop_
_publ_author_name
'Carmona, Daniel'
'Ferrer, Joaquina'
'Garc\?\'ia, N\'estor'
'Ram\'irez, Paola'
'Lahoz, Fernando J.'
'Garc\?\'ia-Ordu\~na, Pilar'
'Oro, Luis A.'

_publ_section_title
;
 Diastereoselective Synthesis of Chiral Octahedral Iridium(III)
 Phosphano--Oxazoline Complexes
;
_journal_issue 6
_journal_name_full Organometallics
_journal_page_first 1595
_journal_paper_doi 10.1021/om301088x
_journal_volume 32
_journal_year 2013
_chemical_absolute_configuration rmad
_chemical_formula_moiety 'C54 H27 Cl F20 Ir N O P3, F6 Sb, C3 H6 O'
_chemical_formula_sum 'C57 H33 Cl F26 Ir N O2 P3 Sb'
_chemical_formula_weight 1700.15
_chemical_name_systematic
;
 ?
;
_space_group_IT_number 18
_symmetry_cell_setting orthorhombic
_symmetry_space_group_name_Hall 'P 2 2ab'
_symmetry_space_group_name_H-M 'P 21 21 2'
_atom_sites_solution_hydrogens geom
_atom_sites_solution_primary direct
_atom_sites_solution_secondary difmap
_audit_creation_method SHELXL-97
_cell_angle_alpha 90.00
_cell_angle_beta 90.00
_cell_angle_gamma 90.00
_cell_formula_units_Z 4
_cell_length_a 21.2265(10)
_cell_length_b 22.1966(12)
_cell_length_c 12.5639(6)
_cell_measurement_reflns_used 5288
_cell_measurement_temperature 100(2)
_cell_measurement_theta_max 23.159
_cell_measurement_theta_min 2.448
_cell_volume 5919.6(5)
_computing_cell_refinement 'SAINT+ v. 6.45 (Bruker AXS, 2003)'
_computing_data_collection 'SMART v. 5.611 (Bruker AXS, 2000)'
_computing_data_reduction 'SAINT+ v. 6.45 (Bruker AXS, 2003)'
_computing_molecular_graphics 'XP program, SHELXTL v6.12, Bruker2000'
_computing_publication_material 'XCIF program, SHELXTLv6.12, BrukerAXS'
_computing_structure_refinement 'SHELXL-97 (Sheldrick, 2008)'
_computing_structure_solution 'SHELXS-97 (Sheldrick, 1997)'
_diffrn_ambient_temperature 100(2)
_diffrn_detector_area_resol_mean 8.26
_diffrn_measured_fraction_theta_full 0.981
_diffrn_measured_fraction_theta_max 0.981
_diffrn_measurement_device_type 'Bruker SMART APEX CCD system'
_diffrn_measurement_method '\w rotations with narrow frames'
_diffrn_radiation_monochromator graphite
_diffrn_radiation_source 'fine-focus sealed tube'
_diffrn_radiation_type MoK\a
_diffrn_radiation_wavelength 0.71073
_diffrn_reflns_av_R_equivalents 0.0753
_diffrn_reflns_av_sigmaI/netI 0.0598
_diffrn_reflns_limit_h_max 27
_diffrn_reflns_limit_h_min -28
_diffrn_reflns_limit_k_max 29
_diffrn_reflns_limit_k_min -29
_diffrn_reflns_limit_l_max 16
_diffrn_reflns_limit_l_min -16
_diffrn_reflns_number 74280
_diffrn_reflns_theta_full 28.45
_diffrn_reflns_theta_max 28.45
_diffrn_reflns_theta_min 1.62
_diffrn_standards_decay_% 'no decay'
_exptl_absorpt_coefficient_mu 2.955
_exptl_absorpt_correction_T_max 1
_exptl_absorpt_correction_T_min 0.815
_exptl_absorpt_correction_type multi-scan
_exptl_absorpt_process_details
;
 SADABS: Area-Detector Absorption Correction. (1999)  Bruker-AXS 
 within SAINT+ package, v. 6.45.                    
;
_exptl_crystal_colour colourless
_exptl_crystal_density_diffrn 1.908
_exptl_crystal_density_method 'not measured'
_exptl_crystal_description prism
_exptl_crystal_F_000 3288
_exptl_crystal_size_max 0.078
_exptl_crystal_size_mid 0.072
_exptl_crystal_size_min 0.065
_refine_diff_density_max 1.541
_refine_diff_density_min -1.619
_refine_diff_density_rms 0.128
_refine_ls_abs_structure_details 'Flack H D (1983), Acta Cryst. A39, 876-881'
_refine_ls_abs_structure_Flack -0.002(4)
_refine_ls_extinction_method none
_refine_ls_goodness_of_fit_ref 1.100
_refine_ls_hydrogen_treatment mixed
_refine_ls_matrix_type full
_refine_ls_number_parameters 838
_refine_ls_number_reflns 14413
_refine_ls_number_restraints 1
_refine_ls_restrained_S_all 1.101
_refine_ls_R_factor_all 0.0511
_refine_ls_R_factor_gt 0.0441
_refine_ls_shift/su_max 0.005
_refine_ls_shift/su_mean 0.000
_refine_ls_structure_factor_coef Fsqd
_refine_ls_weighting_details 'calc w=1/[\s^2^(Fo^2^)+(0.0338P)^2^+2.4666P] where P=(Fo^2^+2Fc^2^)/3'
_refine_ls_weighting_scheme calc
_refine_ls_wR_factor_gt 0.0829
_refine_ls_wR_factor_ref 0.0852
_reflns_number_gt 13181
_reflns_number_total 14413
_reflns_threshold_expression >2sigma(I)
_cod_data_source_file om301088x_si_001.cif
_cod_data_source_block cmpnd_15
_cod_depositor_comments
;
The following automatic conversions were performed:

'_symmetry_cell_setting' value 'Orthorhombic' changed to
'orthorhombic' according to
/home/saulius/struct/CIF-dictionaries/cif_core.dic dictionary named
'cif_core.dic' version 2.4.2 from 2011-04-26.

Automatic conversion script
Id: cif_fix_values 1891 2012-01-12 08:04:46Z andrius 
;
_cod_database_code 4080334

loop_
_symmetry_equiv_pos_as_xyz
'x, y, z'
'-x, -y, z'
'-x+1/2, y+1/2, -z'
'x+1/2, -y+1/2, -z'

loop_
_atom_site_label
_atom_site_type_symbol
_atom_site_fract_x
_atom_site_fract_y
_atom_site_fract_z
_atom_site_U_iso_or_equiv
_atom_site_adp_type
_atom_site_occupancy
_atom_site_symmetry_multiplicity
_atom_site_calc_flag
_atom_site_refinement_flags
Ir Ir 0.305886(9) 0.980922(9) 0.074480(16) 0.01607(5) Uani 1 1 d .
Cl Cl 0.41104(6) 0.95374(6) 0.13607(11) 0.0208(3) Uani 1 1 d .
O O 0.31860(19) 0.89462(19) -0.2311(3) 0.0315(10) Uani 1 1 d .
P1 P 0.28148(7) 0.88954(6) 0.17916(12) 0.0193(3) Uani 1 1 d .
P2 P 0.29734(6) 1.03371(6) 0.22917(11) 0.0173(3) Uani 1 1 d .
P3 P 0.21521(6) 1.00428(6) -0.01072(11) 0.0189(3) Uani 1 1 d .
N N 0.32737(19) 0.9443(2) -0.0757(4) 0.0218(9) Uani 1 1 d .
F1 F 0.23655(16) 0.79426(17) 0.0310(3) 0.0378(9) Uani 1 1 d .
F2 F 0.12639(19) 0.73555(19) 0.0218(3) 0.0484(11) Uani 1 1 d .
F3 F 0.03317(17) 0.76033(18) 0.1639(3) 0.0437(10) Uani 1 1 d .
F4 F 0.05452(16) 0.84145(17) 0.3206(3) 0.0371(9) Uani 1 1 d .
F5 F 0.16252(15) 0.90014(15) 0.3338(3) 0.0287(8) Uani 1 1 d .
F6 F 0.36446(17) 0.83785(15) -0.0013(3) 0.0301(8) Uani 1 1 d .
F7 F 0.44464(18) 0.74615(17) 0.0031(3) 0.0332(8) Uani 1 1 d .
F8 F 0.45559(17) 0.67671(16) 0.1790(3) 0.0362(9) Uani 1 1 d .
F9 F 0.38761(18) 0.70448(17) 0.3556(3) 0.0394(9) Uani 1 1 d .
F10 F 0.3053(2) 0.79409(15) 0.3533(3) 0.0377(9) Uani 1 1 d .
F11 F 0.39150(17) 1.00579(16) 0.4193(3) 0.0416(9) Uani 1 1 d .
F12 F 0.49952(18) 1.0627(2) 0.4633(3) 0.0453(11) Uani 1 1 d .
F13 F 0.54246(17) 1.1517(2) 0.3383(3) 0.0468(11) Uani 1 1 d .
F14 F 0.4725(2) 1.1884(2) 0.1676(4) 0.0549(12) Uani 1 1 d .
F15 F 0.36438(17) 1.13553(17) 0.1231(3) 0.0342(9) Uani 1 1 d .
F16 F 0.22912(17) 1.08012(15) 0.4334(3) 0.0341(8) Uani 1 1 d .
F17 F 0.1517(2) 1.17066(19) 0.4551(3) 0.0549(12) Uani 1 1 d .
F18 F 0.1271(2) 1.2475(2) 0.2907(4) 0.0632(14) Uani 1 1 d .
F19 F 0.17824(18) 1.22411(17) 0.0972(3) 0.0412(10) Uani 1 1 d .
F20 F 0.24980(15) 1.12966(14) 0.0667(3) 0.0257(7) Uani 1 1 d .
C1 C 0.2052(3) 0.8497(2) 0.1821(5) 0.0220(12) Uani 1 1 d .
C2 C 0.1924(3) 0.8066(3) 0.1047(5) 0.0297(13) Uani 1 1 d .
C3 C 0.1357(3) 0.7766(3) 0.0975(5) 0.0324(15) Uani 1 1 d .
C4 C 0.0888(3) 0.7889(3) 0.1700(5) 0.0307(14) Uani 1 1 d .
C5 C 0.0994(3) 0.8298(3) 0.2482(5) 0.0268(14) Uani 1 1 d .
C6 C 0.1566(3) 0.8597(3) 0.2540(5) 0.0251(13) Uani 1 1 d .
C7 C 0.3334(3) 0.8226(2) 0.1772(5) 0.0206(12) Uani 1 1 d .
C8 C 0.3689(3) 0.8067(2) 0.0891(5) 0.0219(12) Uani 1 1 d .
C9 C 0.4100(3) 0.7585(3) 0.0898(5) 0.0250(12) Uani 1 1 d .
C10 C 0.4151(3) 0.7236(3) 0.1788(5) 0.0266(13) Uani 1 1 d .
C11 C 0.3807(3) 0.7370(3) 0.2668(5) 0.0288(13) Uani 1 1 d .
C12 C 0.3389(3) 0.7848(3) 0.2667(5) 0.0264(13) Uani 1 1 d .
C13 C 0.2950(3) 0.9170(2) 0.3162(4) 0.0190(12) Uani 1 1 d .
H13A H 0.2728 0.8901 0.3667 0.023 Uiso 1 1 calc R
H13B H 0.3406 0.9147 0.3322 0.023 Uiso 1 1 calc R
C14 C 0.2726(2) 0.9816(3) 0.3344(4) 0.0214(11) Uani 1 1 d .
H14A H 0.2893 0.9961 0.4034 0.026 Uiso 1 1 calc R
H14B H 0.2261 0.9818 0.3390 0.026 Uiso 1 1 calc R
C15 C 0.3725(2) 1.0684(3) 0.2680(5) 0.0222(12) Uani 1 1 d .
C16 C 0.4096(3) 1.0507(3) 0.3531(5) 0.0290(14) Uani 1 1 d .
C17 C 0.4663(3) 1.0786(3) 0.3769(5) 0.0315(15) Uani 1 1 d .
C18 C 0.4887(3) 1.1242(3) 0.3155(5) 0.0308(15) Uani 1 1 d .
C19 C 0.4530(3) 1.1429(3) 0.2281(5) 0.0344(15) Uani 1 1 d .
C20 C 0.3968(3) 1.1145(3) 0.2069(5) 0.0281(13) Uani 1 1 d .
C21 C 0.2443(3) 1.0992(3) 0.2470(5) 0.0210(12) Uani 1 1 d .
C22 C 0.2175(3) 1.1136(3) 0.3463(4) 0.0241(12) Uani 1 1 d .
C23 C 0.1783(3) 1.1609(3) 0.3608(5) 0.0361(16) Uani 1 1 d .
C24 C 0.1652(3) 1.1992(3) 0.2786(6) 0.0404(17) Uani 1 1 d .
C25 C 0.1909(3) 1.1886(3) 0.1799(5) 0.0324(14) Uani 1 1 d .
C26 C 0.2297(3) 1.1386(3) 0.1670(5) 0.0215(12) Uani 1 1 d .
C27 C 0.1485(2) 1.0349(2) 0.0626(4) 0.0201(11) Uani 1 1 d .
C28 C 0.1332(3) 1.0066(2) 0.1582(4) 0.0218(12) Uani 1 1 d .
H28 H 0.1575 0.9732 0.1817 0.026 Uiso 1 1 calc R
C29 C 0.0828(3) 1.0267(3) 0.2199(5) 0.0298(13) Uani 1 1 d .
H29 H 0.0725 1.0072 0.2849 0.036 Uiso 1 1 calc R
C30 C 0.0481(3) 1.0758(3) 0.1845(6) 0.0375(16) Uani 1 1 d .
H30 H 0.0144 1.0910 0.2264 0.045 Uiso 1 1 calc R
C31 C 0.0625(3) 1.1023(3) 0.0887(6) 0.0377(17) Uani 1 1 d .
H31 H 0.0379 1.1351 0.0639 0.045 Uiso 1 1 calc R
C32 C 0.1124(3) 1.0817(3) 0.0278(5) 0.0279(13) Uani 1 1 d .
H32 H 0.1215 1.1003 -0.0386 0.034 Uiso 1 1 calc R
C33 C 0.2239(3) 1.0508(3) -0.1284(4) 0.0225(12) Uani 1 1 d .
C34 C 0.2726(3) 1.0914(3) -0.1428(5) 0.0234(12) Uani 1 1 d .
H34 H 0.3044 1.0950 -0.0899 0.028 Uiso 1 1 calc R
C35 C 0.2755(3) 1.1268(3) -0.2339(5) 0.0289(14) Uani 1 1 d .
H35 H 0.3097 1.1538 -0.2439 0.035 Uiso 1 1 calc R
C36 C 0.2285(3) 1.1226(3) -0.3103(5) 0.0372(17) Uani 1 1 d .
H36 H 0.2297 1.1480 -0.3712 0.045 Uiso 1 1 calc R
C37 C 0.1808(4) 1.0825(4) -0.2984(6) 0.046(2) Uani 1 1 d .
H37 H 0.1493 1.0793 -0.3518 0.055 Uiso 1 1 calc R
C38 C 0.1778(3) 1.0462(3) -0.2091(5) 0.0368(16) Uani 1 1 d .
H38 H 0.1445 1.0180 -0.2019 0.044 Uiso 1 1 calc R
C39 C 0.1845(2) 0.9342(2) -0.0665(5) 0.0239(12) Uani 1 1 d .
C40 C 0.1211(3) 0.9183(3) -0.0573(5) 0.0300(14) Uani 1 1 d .
H40 H 0.0932 0.9421 -0.0156 0.036 Uiso 1 1 calc R
C41 C 0.0994(3) 0.8674(3) -0.1096(6) 0.0417(18) Uani 1 1 d .
H41 H 0.0566 0.8556 -0.1015 0.050 Uiso 1 1 calc R
C42 C 0.1388(3) 0.8334(3) -0.1733(6) 0.0415(17) Uani 1 1 d .
H42 H 0.1229 0.7991 -0.2096 0.050 Uiso 1 1 calc R
C43 C 0.2017(3) 0.8494(3) -0.1842(5) 0.0364(15) Uani 1 1 d .
H43 H 0.2287 0.8265 -0.2288 0.044 Uiso 1 1 calc R
C44 C 0.2248(3) 0.8989(3) -0.1300(5) 0.0265(13) Uani 1 1 d .
C45 C 0.2922(3) 0.9146(3) -0.1414(5) 0.0272(14) Uani 1 1 d .
C46 C 0.3838(3) 0.9170(3) -0.2336(5) 0.0329(15) Uani 1 1 d .
H46 H 0.4147 0.8835 -0.2440 0.039 Uiso 1 1 calc R
C47 C 0.3907(3) 0.9651(3) -0.3180(5) 0.0427(19) Uani 1 1 d .
H47A H 0.4225 0.9531 -0.3715 0.051 Uiso 1 1 calc R
H47B H 0.3501 0.9722 -0.3545 0.051 Uiso 1 1 calc R
C48 C 0.4116(3) 1.0208(3) -0.2593(5) 0.0328(14) Uani 1 1 d .
C49 C 0.4296(3) 1.0763(4) -0.2989(6) 0.046(2) Uani 1 1 d .
H49 H 0.4283 1.0837 -0.3733 0.055 Uiso 1 1 calc R
C50 C 0.4491(3) 1.1202(3) -0.2313(6) 0.0424(19) Uani 1 1 d .
H50 H 0.4595 1.1588 -0.2590 0.051 Uiso 1 1 calc R
C51 C 0.4541(3) 1.1102(3) -0.1226(6) 0.0372(16) Uani 1 1 d .
H51 H 0.4697 1.1409 -0.0770 0.045 Uiso 1 1 calc R
C52 C 0.4364(3) 1.0553(3) -0.0817(6) 0.0279(13) Uani 1 1 d .
H52 H 0.4392 1.0479 -0.0074 0.034 Uiso 1 1 calc R
C53 C 0.4144(3) 1.0106(3) -0.1502(5) 0.0254(13) Uani 1 1 d .
C54 C 0.3925(3) 0.9480(3) -0.1245(4) 0.0214(12) Uani 1 1 d .
H54 H 0.4242 0.9262 -0.0799 0.026 Uiso 1 1 calc R
Sb1 Sb 0.14790(3) 0.72939(2) 0.52476(4) 0.04290(13) Uani 1 1 d .
F21 F 0.1460(3) 0.8126(2) 0.5290(5) 0.097(2) Uani 1 1 d .
F22 F 0.1514(2) 0.64650(17) 0.5206(3) 0.0505(11) Uani 1 1 d .
F23 F 0.0644(3) 0.7266(4) 0.5539(9) 0.119(4) Uani 0.816(7) 1 d P
F24 F 0.1653(3) 0.7216(2) 0.6738(4) 0.066(2) Uani 0.816(7) 1 d P
F25 F 0.1398(4) 0.7333(3) 0.3804(4) 0.073(2) Uani 0.816(7) 1 d P
F26 F 0.2364(3) 0.7295(3) 0.5071(6) 0.074(2) Uani 0.816(7) 1 d P
F23B F 0.0692(12) 0.7257(12) 0.429(2) 0.063(8) Uiso 0.184(7) 1 d P
F24B F 0.0886(15) 0.7349(14) 0.629(3) 0.066(8) Uiso 0.184(7) 1 d P
F25B F 0.1933(14) 0.7353(11) 0.3970(19) 0.052(7) Uiso 0.184(7) 1 d P
F26B F 0.2089(12) 0.7486(11) 0.598(2) 0.058(8) Uiso 0.184(7) 1 d P
H H 0.337(3) 1.036(3) 0.028(5) 0.038(19) Uiso 1 1 d .
O91A O 0.0148(4) 0.9671(4) 0.4324(8) 0.047(2) Uiso 0.50 1 d P
O91B O 0.0396(7) 0.9801(8) 0.6934(13) 0.102(5) Uiso 0.50 1 d P
C92 C 0.1019(5) 0.9521(4) 0.5609(9) 0.074(3) Uiso 1 1 d .
C93 C 0.0001(6) 0.8918(6) 0.5670(10) 0.101(4) Uiso 1 1 d D
C94A C 0.0337(6) 0.9380(6) 0.5053(11) 0.038(3) Uiso 0.50 1 d P
C94B C 0.0493(11) 0.9411(10) 0.6182(19) 0.093(7) Uiso 0.50 1 d PD

loop_
_atom_site_aniso_label
_atom_site_aniso_U_11
_atom_site_aniso_U_22
_atom_site_aniso_U_33
_atom_site_aniso_U_23
_atom_site_aniso_U_13
_atom_site_aniso_U_12
Ir 0.01543(8) 0.01814(9) 0.01463(8) -0.00129(9) 0.00183(8) -0.00008(9)
Cl 0.0169(6) 0.0239(7) 0.0214(7) -0.0001(5) 0.0007(5) 0.0014(5)
O 0.033(3) 0.040(3) 0.021(2) -0.0112(19) 0.0045(18) 0.003(2)
P1 0.0192(7) 0.0186(7) 0.0202(7) -0.0008(6) 0.0027(5) 0.0004(6)
P2 0.0160(7) 0.0189(7) 0.0169(6) -0.0012(5) 0.0015(5) -0.0004(5)
P3 0.0178(6) 0.0226(7) 0.0163(7) -0.0006(5) 0.0013(5) -0.0024(5)
N 0.019(2) 0.024(2) 0.022(2) 0.000(2) -0.001(2) 0.0017(18)
F1 0.0293(19) 0.043(2) 0.041(2) -0.0158(18) 0.0077(17) -0.0085(17)
F2 0.046(2) 0.047(2) 0.052(3) -0.014(2) 0.000(2) -0.016(2)
F3 0.0236(19) 0.048(2) 0.060(3) 0.008(2) -0.0087(18) -0.0109(18)
F4 0.0204(18) 0.044(2) 0.047(2) 0.0077(19) 0.0094(17) 0.0010(16)
F5 0.0255(18) 0.0309(19) 0.030(2) 0.0002(16) 0.0080(15) 0.0002(15)
F6 0.044(2) 0.0247(18) 0.0210(18) 0.0011(14) 0.0044(15) 0.0024(16)
F7 0.0341(18) 0.0314(19) 0.034(2) -0.0072(15) 0.0101(15) 0.0053(15)
F8 0.031(2) 0.031(2) 0.046(2) 0.0031(17) 0.0070(17) 0.0101(16)
F9 0.047(2) 0.034(2) 0.037(2) 0.0092(17) 0.0075(18) 0.0126(19)
F10 0.044(2) 0.0342(19) 0.035(2) 0.0118(16) 0.0200(19) 0.010(2)
F11 0.039(2) 0.041(2) 0.045(2) 0.013(2) -0.0186(19) -0.0105(17)
F12 0.0324(19) 0.056(3) 0.048(2) 0.002(2) -0.0182(19) 0.0000(18)
F13 0.025(2) 0.061(3) 0.055(3) -0.017(2) -0.0038(18) -0.0162(19)
F14 0.044(2) 0.068(3) 0.052(3) 0.014(2) -0.004(2) -0.032(2)
F15 0.036(2) 0.039(2) 0.0273(19) 0.0111(17) -0.0042(16) -0.0159(17)
F16 0.052(2) 0.0319(19) 0.0181(17) -0.0013(16) 0.0045(17) 0.0098(16)
F17 0.077(3) 0.057(3) 0.031(2) -0.0088(19) 0.015(2) 0.035(2)
F18 0.090(4) 0.052(3) 0.048(3) -0.003(2) 0.012(3) 0.046(3)
F19 0.053(2) 0.036(2) 0.035(2) 0.0070(17) 0.0020(17) 0.0155(18)
F20 0.0314(17) 0.0248(17) 0.0209(17) 0.0006(15) 0.0052(16) 0.0019(14)
C1 0.021(3) 0.016(3) 0.029(3) 0.003(2) 0.002(2) -0.001(2)
C2 0.028(3) 0.028(3) 0.034(3) 0.001(2) 0.003(3) 0.000(3)
C3 0.034(3) 0.026(3) 0.037(4) -0.001(3) -0.005(3) -0.005(3)
C4 0.022(3) 0.028(3) 0.042(4) 0.013(3) -0.003(3) -0.008(3)
C5 0.017(3) 0.027(3) 0.036(4) 0.015(3) 0.005(2) 0.006(2)
C6 0.027(3) 0.020(3) 0.027(3) 0.008(2) 0.000(3) 0.002(2)
C7 0.020(3) 0.017(3) 0.025(3) -0.002(2) 0.008(2) 0.000(2)
C8 0.025(3) 0.016(3) 0.024(3) -0.005(2) 0.001(2) -0.005(2)
C9 0.022(3) 0.023(3) 0.029(3) -0.005(3) 0.006(2) -0.004(2)
C10 0.020(3) 0.020(3) 0.040(4) -0.001(3) 0.003(3) -0.003(2)
C11 0.029(3) 0.021(3) 0.037(4) 0.006(3) 0.001(3) -0.004(3)
C12 0.028(3) 0.024(3) 0.028(3) 0.003(2) 0.011(3) -0.001(2)
C13 0.026(3) 0.016(2) 0.014(3) 0.001(2) 0.002(2) 0.000(2)
C14 0.025(3) 0.025(3) 0.013(2) 0.000(3) 0.005(2) -0.002(3)
C15 0.015(3) 0.027(3) 0.024(3) -0.010(2) 0.003(2) -0.004(2)
C16 0.023(3) 0.034(3) 0.031(3) -0.004(3) -0.003(2) -0.004(3)
C17 0.024(3) 0.036(4) 0.034(4) -0.012(3) -0.005(3) 0.005(3)
C18 0.018(3) 0.037(4) 0.038(4) -0.017(3) 0.003(3) -0.002(3)
C19 0.033(4) 0.040(4) 0.030(4) -0.005(3) 0.004(3) -0.013(3)
C20 0.026(3) 0.031(3) 0.027(3) -0.005(3) 0.004(2) -0.002(3)
C21 0.019(3) 0.019(3) 0.025(3) -0.004(2) -0.001(2) 0.000(2)
C22 0.032(3) 0.025(3) 0.016(3) -0.006(2) 0.002(2) -0.002(2)
C23 0.047(4) 0.039(4) 0.022(3) -0.005(3) 0.007(3) 0.007(3)
C24 0.048(4) 0.036(4) 0.038(4) -0.007(3) 0.006(3) 0.019(3)
C25 0.031(3) 0.033(3) 0.034(3) 0.004(3) -0.002(3) 0.005(3)
C26 0.027(3) 0.020(3) 0.018(3) -0.004(2) 0.001(2) -0.006(2)
C27 0.018(2) 0.021(3) 0.022(3) -0.002(2) 0.002(2) -0.002(2)
C28 0.020(3) 0.023(3) 0.022(3) -0.002(2) -0.001(2) 0.000(2)
C29 0.032(3) 0.027(3) 0.030(3) -0.003(3) 0.006(3) -0.004(3)
C30 0.026(3) 0.030(4) 0.057(5) -0.004(3) 0.014(3) -0.001(3)
C31 0.024(3) 0.029(3) 0.060(5) 0.012(3) 0.007(3) 0.010(3)
C32 0.022(3) 0.022(3) 0.039(4) 0.005(3) -0.003(3) -0.005(2)
C33 0.022(3) 0.033(3) 0.013(3) 0.005(2) 0.001(2) -0.005(3)
C34 0.018(3) 0.032(3) 0.020(3) -0.004(2) 0.000(2) 0.003(2)
C35 0.022(3) 0.033(3) 0.032(4) 0.004(3) 0.005(3) 0.003(3)
C36 0.039(4) 0.051(4) 0.022(3) 0.018(3) 0.000(3) 0.000(3)
C37 0.048(5) 0.061(5) 0.028(4) 0.007(3) -0.012(3) -0.004(4)
C38 0.029(3) 0.057(4) 0.025(3) 0.006(3) -0.008(3) -0.011(3)
C39 0.024(3) 0.030(3) 0.018(3) -0.003(2) -0.006(2) -0.006(2)
C40 0.024(3) 0.035(3) 0.030(4) -0.009(3) 0.001(3) -0.005(3)
C41 0.030(4) 0.045(4) 0.050(5) -0.016(3) 0.006(3) -0.017(3)
C42 0.043(4) 0.041(4) 0.040(4) -0.013(3) -0.008(3) -0.017(3)
C43 0.042(4) 0.039(4) 0.028(3) -0.016(3) 0.001(3) 0.002(3)
C44 0.031(3) 0.025(3) 0.024(3) -0.005(3) -0.002(3) -0.002(3)
C45 0.025(3) 0.028(3) 0.029(3) -0.006(3) 0.002(2) 0.007(3)
C46 0.031(3) 0.037(4) 0.031(4) -0.005(3) 0.006(3) 0.009(3)
C47 0.042(4) 0.066(5) 0.020(3) 0.006(3) 0.008(3) 0.003(4)
C48 0.025(3) 0.043(4) 0.030(3) 0.003(3) 0.009(2) 0.004(3)
C49 0.038(4) 0.063(5) 0.037(4) 0.021(4) 0.017(3) 0.014(4)
C50 0.032(4) 0.035(4) 0.060(5) 0.020(4) 0.019(3) 0.005(3)
C51 0.021(3) 0.038(4) 0.052(4) 0.006(3) 0.011(3) 0.005(3)
C52 0.024(3) 0.028(3) 0.032(3) 0.002(3) 0.012(3) 0.001(2)
C53 0.016(2) 0.031(3) 0.029(3) 0.004(3) 0.010(2) 0.006(2)
C54 0.021(3) 0.028(3) 0.014(3) -0.003(2) 0.003(2) 0.006(2)
Sb1 0.0655(3) 0.0288(2) 0.0345(3) 0.0018(2) 0.0159(2) -0.0007(2)
F21 0.157(6) 0.034(3) 0.099(5) -0.006(3) 0.044(4) 0.003(3)
F22 0.087(3) 0.026(2) 0.038(2) 0.0083(18) 0.000(2) -0.001(2)
F23 0.046(4) 0.119(7) 0.191(11) 0.090(7) 0.019(5) 0.031(4)
F24 0.125(6) 0.039(3) 0.033(3) -0.005(2) 0.008(3) 0.015(3)
F25 0.130(7) 0.058(4) 0.030(3) 0.017(3) -0.013(3) 0.008(4)
F26 0.064(4) 0.079(5) 0.080(5) 0.034(4) 0.017(4) -0.008(4)

loop_
_atom_type_symbol
_atom_type_description
_atom_type_scat_dispersion_real
_atom_type_scat_dispersion_imag
_atom_type_scat_source
C C 0.0033 0.0016 'International Tables Vol C Tables 4.2.6.8 and 6.1.1.4'
H H 0.0000 0.0000 'International Tables Vol C Tables 4.2.6.8 and 6.1.1.4'
Cl Cl 0.1484 0.1585 'International Tables Vol C Tables 4.2.6.8 and 6.1.1.4'
F F 0.0171 0.0103 'International Tables Vol C Tables 4.2.6.8 and 6.1.1.4'
Ir Ir -1.4442 7.9887 'International Tables Vol C Tables 4.2.6.8 and 6.1.1.4'
N N 0.0061 0.0033 'International Tables Vol C Tables 4.2.6.8 and 6.1.1.4'
O O 0.0106 0.0060 'International Tables Vol C Tables 4.2.6.8 and 6.1.1.4'
P P 0.1023 0.0942 'International Tables Vol C Tables 4.2.6.8 and 6.1.1.4'
Sb Sb -0.5866 1.5461 'International Tables Vol C Tables 4.2.6.8 and 6.1.1.4'

loop_
_geom_angle_atom_site_label_1
_geom_angle_atom_site_label_2
_geom_angle_atom_site_label_3
_geom_angle
_geom_angle_site_symmetry_3
N Ir P3 81.30(12) .
N Ir P2 168.93(12) .
P3 Ir P2 102.60(5) .
N Ir Cl 89.46(12) .
P3 Ir Cl 170.27(5) .
P2 Ir Cl 85.95(5) .
N Ir P1 101.87(13) .
P3 Ir P1 105.15(5) .
P2 Ir P1 87.22(5) .
Cl Ir P1 79.63(5) .
N Ir H 83(2) .
P3 Ir H 90(2) .
P2 Ir H 87(2) .
Cl Ir H 85(2) .
P1 Ir H 164(2) .
C45 O C46 107.5(5) .
C1 P1 C13 106.0(3) .
C1 P1 C7 98.0(2) .
C13 P1 C7 100.7(3) .
C1 P1 Ir 125.97(19) .
C13 P1 Ir 101.08(17) .
C7 P1 Ir 121.76(18) .
C14 P2 C15 108.8(3) .
C14 P2 C21 103.5(3) .
C15 P2 C21 99.6(3) .
C14 P2 Ir 108.27(19) .
C15 P2 Ir 111.92(18) .
C21 P2 Ir 123.74(19) .
C33 P3 C27 106.2(3) .
C33 P3 C39 102.0(3) .
C27 P3 C39 103.5(2) .
C33 P3 Ir 115.44(19) .
C27 P3 Ir 120.51(19) .
C39 P3 Ir 106.89(18) .
C45 N C54 107.2(5) .
C45 N Ir 130.1(4) .
C54 N Ir 122.7(3) .
C6 C1 C2 114.8(5) .
C6 C1 P1 126.0(5) .
C2 C1 P1 119.1(5) .
F1 C2 C3 117.6(5) .
F1 C2 C1 119.0(5) .
C3 C2 C1 123.3(6) .
F2 C3 C4 120.0(5) .
F2 C3 C2 120.5(6) .
C4 C3 C2 119.4(6) .
F3 C4 C5 120.2(6) .
F3 C4 C3 120.3(6) .
C5 C4 C3 119.5(6) .
F4 C5 C4 120.2(5) .
F4 C5 C6 119.6(6) .
C4 C5 C6 120.2(6) .
F5 C6 C5 116.0(5) .
F5 C6 C1 121.3(5) .
C5 C6 C1 122.7(6) .
C8 C7 C12 116.2(5) .
C8 C7 P1 122.7(4) .
C12 C7 P1 121.1(4) .
F6 C8 C9 116.8(5) .
F6 C8 C7 120.7(5) .
C9 C8 C7 122.5(5) .
F7 C9 C10 120.3(5) .
F7 C9 C8 120.0(5) .
C10 C9 C8 119.7(5) .
F8 C10 C11 120.6(6) .
F8 C10 C9 119.3(5) .
C11 C10 C9 120.1(5) .
F9 C11 C10 120.2(5) .
F9 C11 C12 119.0(6) .
C10 C11 C12 120.7(6) .
F10 C12 C11 117.8(5) .
F10 C12 C7 121.5(5) .
C11 C12 C7 120.7(5) .
C14 C13 P1 113.6(4) .
C14 C13 H13A 108.8 .
P1 C13 H13A 108.8 .
C14 C13 H13B 108.8 .
P1 C13 H13B 108.8 .
H13A C13 H13B 107.7 .
C13 C14 P2 113.3(4) .
C13 C14 H14A 108.9 .
P2 C14 H14A 108.9 .
C13 C14 H14B 108.9 .
P2 C14 H14B 108.9 .
H14A C14 H14B 107.7 .
C20 C15 C16 115.3(5) .
C20 C15 P2 119.2(5) .
C16 C15 P2 125.4(5) .
F11 C16 C15 121.4(5) .
F11 C16 C17 116.3(6) .
C15 C16 C17 122.3(6) .
F12 C17 C18 118.2(6) .
F12 C17 C16 120.9(6) .
C18 C17 C16 120.9(6) .
F13 C18 C17 121.4(6) .
F13 C18 C19 120.0(6) .
C17 C18 C19 118.6(6) .
F14 C19 C20 120.4(6) .
F14 C19 C18 120.4(6) .
C20 C19 C18 119.1(6) .
F15 C20 C19 115.9(6) .
F15 C20 C15 120.2(5) .
C19 C20 C15 123.8(6) .
C26 C21 C22 114.6(5) .
C26 C21 P2 123.4(4) .
C22 C21 P2 122.0(4) .
F16 C22 C23 115.6(5) .
F16 C22 C21 121.5(5) .
C23 C22 C21 122.9(6) .
F17 C23 C22 120.5(6) .
F17 C23 C24 119.1(6) .
C22 C23 C24 120.4(6) .
F18 C24 C23 122.0(6) .
F18 C24 C25 118.3(6) .
C23 C24 C25 119.7(6) .
F19 C25 C24 121.6(6) .
F19 C25 C26 120.0(6) .
C24 C25 C26 118.4(6) .
F20 C26 C21 121.4(5) .
F20 C26 C25 114.5(5) .
C21 C26 C25 124.0(5) .
C32 C27 C28 119.3(5) .
C32 C27 P3 124.0(5) .
C28 C27 P3 116.7(4) .
C27 C28 C29 121.0(5) .
C27 C28 H28 119.5 .
C29 C28 H28 119.5 .
C30 C29 C28 118.7(6) .
C30 C29 H29 120.7 .
C28 C29 H29 120.7 .
C31 C30 C29 119.9(6) .
C31 C30 H30 120.1 .
C29 C30 H30 120.1 .
C30 C31 C32 121.0(6) .
C30 C31 H31 119.5 .
C32 C31 H31 119.5 .
C27 C32 C31 120.2(6) .
C27 C32 H32 119.9 .
C31 C32 H32 119.9 .
C34 C33 C38 118.1(5) .
C34 C33 P3 123.6(4) .
C38 C33 P3 118.3(4) .
C33 C34 C35 120.6(5) .
C33 C34 H34 119.7 .
C35 C34 H34 119.7 .
C36 C35 C34 120.0(6) .
C36 C35 H35 120.0 .
C34 C35 H35 120.0 .
C37 C36 C35 120.3(6) .
C37 C36 H36 119.9 .
C35 C36 H36 119.9 .
C36 C37 C38 120.4(6) .
C36 C37 H37 119.8 .
C38 C37 H37 119.8 .
C37 C38 C33 120.6(6) .
C37 C38 H38 119.7 .
C33 C38 H38 119.7 .
C40 C39 C44 119.4(5) .
C40 C39 P3 121.9(5) .
C44 C39 P3 118.4(4) .
C41 C40 C39 119.2(6) .
C41 C40 H40 120.4 .
C39 C40 H40 120.4 .
C42 C41 C40 121.1(6) .
C42 C41 H41 119.4 .
C40 C41 H41 119.4 .
C41 C42 C43 120.0(6) .
C41 C42 H42 120.0 .
C43 C42 H42 120.0 .
C44 C43 C42 119.7(6) .
C44 C43 H43 120.1 .
C42 C43 H43 120.1 .
C43 C44 C39 120.4(6) .
C43 C44 C45 118.9(6) .
C39 C44 C45 120.7(5) .
N C45 O 117.7(5) .
N C45 C44 128.1(5) .
O C45 C44 114.2(5) .
O C46 C47 110.1(5) .
O C46 C54 104.1(5) .
C47 C46 C54 107.2(5) .
O C46 H46 111.7 .
C47 C46 H46 111.7 .
C54 C46 H46 111.7 .
C48 C47 C46 105.4(5) .
C48 C47 H47A 110.7 .
C46 C47 H47A 110.7 .
C48 C47 H47B 110.7 .
C46 C47 H47B 110.7 .
H47A C47 H47B 108.8 .
C49 C48 C53 119.2(7) .
C49 C48 C47 129.6(6) .
C53 C48 C47 111.2(6) .
C50 C49 C48 120.0(7) .
C50 C49 H49 120.0 .
C48 C49 H49 120.0 .
C49 C50 C51 121.6(7) .
C49 C50 H50 119.2 .
C51 C50 H50 119.2 .
C52 C51 C50 119.3(7) .
C52 C51 H51 120.3 .
C50 C51 H51 120.3 .
C51 C52 C53 119.4(6) .
C51 C52 H52 120.3 .
C53 C52 H52 120.3 .
C48 C53 C52 120.5(6) .
C48 C53 C54 110.4(6) .
C52 C53 C54 129.1(5) .
C53 C54 N 114.8(4) .
C53 C54 C46 105.0(5) .
N C54 C46 103.1(5) .
C53 C54 H54 111.1 .
N C54 H54 111.1 .
C46 C54 H54 111.1 .
F26B Sb1 F23 131.7(10) .
F26B Sb1 F24B 97.1(13) .
F23 Sb1 F24B 35.0(9) .
F26B Sb1 F25 128.2(10) .
F23 Sb1 F25 96.3(5) .
F24B Sb1 F25 130.4(11) .
F26B Sb1 F22 104.1(9) .
F23 Sb1 F22 90.6(3) .
F24B Sb1 F22 96.6(10) .
F25 Sb1 F22 91.3(2) .
F26B Sb1 F21 75.1(9) .
F23 Sb1 F21 90.4(4) .
F24B Sb1 F21 84.1(10) .
F25 Sb1 F21 88.8(3) .
F22 Sb1 F21 179.0(3) .
F26B Sb1 F25B 93.3(12) .
F23 Sb1 F25B 132.7(10) .
F24B Sb1 F25B 165.0(14) .
F25 Sb1 F25B 36.3(8) .
F22 Sb1 F25B 91.4(7) .
F21 Sb1 F25B 88.0(8) .
F26B Sb1 F26 44.3(9) .
F23 Sb1 F26 174.7(4) .
F24B Sb1 F26 140.4(11) .
F25 Sb1 F26 88.7(3) .
F22 Sb1 F26 87.6(3) .
F21 Sb1 F26 91.4(3) .
F25B Sb1 F26 52.4(9) .
F26B Sb1 F24 47.5(9) .
F23 Sb1 F24 89.3(4) .
F24B Sb1 F24 55.6(11) .
F25 Sb1 F24 173.8(3) .
F22 Sb1 F24 86.0(2) .
F21 Sb1 F24 93.8(3) .
F25B Sb1 F24 138.0(9) .
F26 Sb1 F24 85.6(3) .
F26B Sb1 F23B 167.2(11) .
F23 Sb1 F23B 47.4(8) .
F24B Sb1 F23B 82.1(13) .
F25 Sb1 F23B 49.1(8) .
F22 Sb1 F23B 88.7(7) .
F21 Sb1 F23B 92.2(8) .
F25B Sb1 F23B 85.4(12) .
F26 Sb1 F23B 137.5(8) .
F24 Sb1 F23B 136.3(8) .
F24B F23 F23B 147(2) .
F24B F23 Sb1 73.1(17) .
F23B F23 Sb1 74.7(10) .
F26B F24 F24B 108.3(15) .
F26B F24 Sb1 56.4(10) .
F24B F24 Sb1 59.5(10) .
F25B F25 F23B 147.3(16) .
F25B F25 Sb1 74.3(12) .
F23B F25 Sb1 73.1(10) .
F26B F26 F25B 116.2(14) .
F26B F26 Sb1 58.1(10) .
F25B F26 Sb1 63.3(9) .
F23 F23B F25 115.6(16) .
F23 F23B Sb1 57.9(9) .
F25 F23B Sb1 57.9(8) .
F23 F24B F24 134(3) .
F23 F24B Sb1 71.9(17) .
F24 F24B Sb1 64.9(11) .
F25 F25B F26 133.4(19) .
F25 F25B Sb1 69.3(13) .
F26 F25B Sb1 64.3(8) .
F26 F26B F24 134.3(19) .
F26 F26B Sb1 77.6(13) .
F24 F26B Sb1 76.1(12) .
C94A O91A O91A 129.1(8) 2_575
C94B C92 C94A 57.5(11) .
C94A C93 C94B 55.5(11) .
O91A C94A C94B 143.1(16) .
O91A C94A C93 128.4(13) .
C94B C94A C93 68.3(10) .
O91A C94A C92 121.5(12) .
C94B C94A C92 51.3(10) .
C93 C94A C92 109.6(11) .
O91B C94B C92 113.5(17) .
O91B C94B C94A 135(2) .
C92 C94B C94A 71.2(14) .
O91B C94B C93 129(2) .
C92 C94B C93 115.9(17) .
C94A C94B C93 56.2(10) .

loop_
_geom_bond_atom_site_label_1
_geom_bond_atom_site_label_2
_geom_bond_distance
_geom_bond_site_symmetry_2
Ir N 2.104(5) .
Ir P3 2.2626(14) .
Ir P2 2.2767(13) .
Ir Cl 2.4383(13) .
Ir P1 2.4723(15) .
Ir H 1.52(6) .
O C45 1.335(7) .
O C46 1.471(7) .
P1 C1 1.845(6) .
P1 C13 1.850(5) .
P1 C7 1.850(6) .
P2 C14 1.834(5) .
P2 C15 1.837(5) .
P2 C21 1.853(6) .
P3 C33 1.812(6) .
P3 C27 1.821(5) .
P3 C39 1.826(5) .
N C45 1.294(7) .
N C54 1.514(7) .
F1 C2 1.346(7) .
F2 C3 1.332(7) .
F3 C4 1.343(7) .
F4 C5 1.342(7) .
F5 C6 1.352(7) .
F6 C8 1.333(7) .
F7 C9 1.342(6) .
F8 C10 1.350(7) .
F9 C11 1.336(7) .
F10 C12 1.317(6) .
F11 C16 1.354(7) .
F12 C17 1.342(7) .
F13 C18 1.326(7) .
F14 C19 1.330(8) .
F15 C20 1.342(7) .
F16 C22 1.344(7) .
F17 C23 1.330(7) .
F18 C24 1.351(7) .
F19 C25 1.331(7) .
F20 C26 1.346(6) .
C1 C6 1.388(8) .
C1 C2 1.391(8) .
C2 C3 1.378(9) .
C3 C4 1.377(9) .
C4 C5 1.356(9) .
C5 C6 1.387(8) .
C7 C8 1.383(8) .
C7 C12 1.408(8) .
C8 C9 1.381(8) .
C9 C10 1.365(8) .
C10 C11 1.358(8) .
C11 C12 1.385(8) .
C13 C14 1.526(7) .
C13 H13A 0.9900 .
C13 H13B 0.9900 .
C14 H14A 0.9900 .
C14 H14B 0.9900 .
C15 C20 1.378(8) .
C15 C16 1.386(8) .
C16 C17 1.386(8) .
C17 C18 1.358(9) .
C18 C19 1.396(9) .
C19 C20 1.375(8) .
C21 C26 1.367(8) .
C21 C22 1.407(8) .
C22 C23 1.353(9) .
C23 C24 1.366(9) .
C24 C25 1.375(9) .
C25 C26 1.392(8) .
C27 C32 1.364(8) .
C27 C28 1.393(7) .
C28 C29 1.394(8) .
C28 H28 0.9500 .
C29 C30 1.389(9) .
C29 H29 0.9500 .
C30 C31 1.374(10) .
C30 H30 0.9500 .
C31 C32 1.383(9) .
C31 H31 0.9500 .
C32 H32 0.9500 .
C33 C34 1.383(8) .
C33 C38 1.412(8) .
C34 C35 1.390(9) .
C34 H34 0.9500 .
C35 C36 1.388(9) .
C35 H35 0.9500 .
C36 C37 1.357(10) .
C36 H36 0.9500 .
C37 C38 1.383(9) .
C37 H37 0.9500 .
C38 H38 0.9500 .
C39 C40 1.395(7) .
C39 C44 1.409(8) .
C40 C41 1.387(9) .
C40 H40 0.9500 .
C41 C42 1.383(10) .
C41 H41 0.9500 .
C42 C43 1.386(10) .
C42 H42 0.9500 .
C43 C44 1.382(8) .
C43 H43 0.9500 .
C44 C45 1.480(8) .
C46 C47 1.512(9) .
C46 C54 1.545(8) .
C46 H46 1.0000 .
C47 C48 1.506(10) .
C47 H47A 0.9900 .
C47 H47B 0.9900 .
C48 C49 1.383(10) .
C48 C53 1.391(8) .
C49 C50 1.357(11) .
C49 H49 0.9500 .
C50 C51 1.388(10) .
C50 H50 0.9500 .
C51 C52 1.374(9) .
C51 H51 0.9500 .
C52 C53 1.394(9) .
C52 H52 0.9500 .
C53 C54 1.501(8) .
C54 H54 1.0000 .
Sb1 F26B 1.65(2) .
Sb1 F23 1.811(6) .
Sb1 F24B 1.82(3) .
Sb1 F25 1.824(5) .
Sb1 F22 1.842(4) .
Sb1 F21 1.848(5) .
Sb1 F25B 1.88(2) .
Sb1 F26 1.892(6) .
Sb1 F24 1.917(5) .
Sb1 F23B 2.06(3) .
F23 F24B 1.09(3) .
F23 F23B 1.57(3) .
F24 F26B 1.46(3) .
F24 F24B 1.75(3) .
F25 F25B 1.15(3) .
F25 F23B 1.63(3) .
F26 F26B 1.35(3) .
F26 F25B 1.66(3) .
O91A C94A 1.189(16) .
O91A O91A 1.591(19) 2_575
O91B C94B 1.30(2) .
C92 C94B 1.35(2) .
C92 C94A 1.638(16) .
C93 C94A 1.471(18) .
C93 C94B 1.645(16) .
C94A C94B 1.46(3) .

loop_
_geom_torsion_atom_site_label_1
_geom_torsion_atom_site_label_2
_geom_torsion_atom_site_label_3
_geom_torsion_atom_site_label_4
_geom_torsion
_geom_torsion_site_symmetry_1
N Ir P1 C1 -82.9(3) .
P3 Ir P1 C1 1.1(2) .
P2 Ir P1 C1 103.4(2) .
Cl Ir P1 C1 -170.2(2) .
N Ir P1 C13 157.8(2) .
P3 Ir P1 C13 -118.13(19) .
P2 Ir P1 C13 -15.82(19) .
Cl Ir P1 C13 70.56(19) .
N Ir P1 C7 47.7(3) .
P3 Ir P1 C7 131.8(2) .
P2 Ir P1 C7 -125.9(2) .
Cl Ir P1 C7 -39.5(2) .
N Ir P2 C14 -149.6(7) .
P3 Ir P2 C14 100.82(19) .
Cl Ir P2 C14 -83.89(19) .
P1 Ir P2 C14 -4.09(19) .
N Ir P2 C15 -29.7(7) .
P3 Ir P2 C15 -139.3(2) .
Cl Ir P2 C15 36.0(2) .
P1 Ir P2 C15 115.8(2) .
N Ir P2 C21 89.3(7) .
P3 Ir P2 C21 -20.3(2) .
Cl Ir P2 C21 155.0(2) .
P1 Ir P2 C21 -125.2(2) .
N Ir P3 C33 -58.3(3) .
P2 Ir P3 C33 111.1(2) .
P1 Ir P3 C33 -158.4(2) .
N Ir P3 C27 171.9(2) .
P2 Ir P3 C27 -18.6(2) .
P1 Ir P3 C27 71.9(2) .
N Ir P3 C39 54.3(2) .
P2 Ir P3 C39 -136.2(2) .
P1 Ir P3 C39 -45.7(2) .
P3 Ir N C45 -40.1(5) .
P2 Ir N C45 -151.6(5) .
Cl Ir N C45 143.0(5) .
P1 Ir N C45 63.7(5) .
P3 Ir N C54 141.9(4) .
P2 Ir N C54 30.3(9) .
Cl Ir N C54 -35.1(4) .
P1 Ir N C54 -114.4(4) .
C13 P1 C1 C6 24.8(6) .
C7 P1 C1 C6 128.4(5) .
Ir P1 C1 C6 -92.2(5) .
C13 P1 C1 C2 -157.2(5) .
C7 P1 C1 C2 -53.6(5) .
Ir P1 C1 C2 85.8(5) .
C6 C1 C2 F1 179.5(5) .
P1 C1 C2 F1 1.3(8) .
C6 C1 C2 C3 1.3(9) .
P1 C1 C2 C3 -176.9(5) .
F1 C2 C3 F2 2.0(9) .
C1 C2 C3 F2 -179.7(6) .
F1 C2 C3 C4 -178.7(5) .
C1 C2 C3 C4 -0.4(10) .
F2 C3 C4 F3 -1.1(9) .
C2 C3 C4 F3 179.6(5) .
F2 C3 C4 C5 178.5(6) .
C2 C3 C4 C5 -0.8(9) .
F3 C4 C5 F4 0.8(9) .
C3 C4 C5 F4 -178.9(5) .
F3 C4 C5 C6 -179.3(5) .
C3 C4 C5 C6 1.0(9) .
F4 C5 C6 F5 -0.8(8) .
C4 C5 C6 F5 179.3(5) .
F4 C5 C6 C1 179.8(5) .
C4 C5 C6 C1 -0.1(9) .
C2 C1 C6 F5 179.7(5) .
P1 C1 C6 F5 -2.3(8) .
C2 C1 C6 C5 -1.0(8) .
P1 C1 C6 C5 177.0(4) .
C1 P1 C7 C8 110.8(5) .
C13 P1 C7 C8 -141.2(5) .
Ir P1 C7 C8 -30.9(6) .
C1 P1 C7 C12 -69.2(5) .
C13 P1 C7 C12 38.9(5) .
Ir P1 C7 C12 149.1(4) .
C12 C7 C8 F6 176.4(5) .
P1 C7 C8 F6 -3.5(8) .
C12 C7 C8 C9 -3.3(8) .
P1 C7 C8 C9 176.7(4) .
F6 C8 C9 F7 2.3(8) .
C7 C8 C9 F7 -178.0(5) .
F6 C8 C9 C10 -177.8(5) .
C7 C8 C9 C10 2.0(8) .
F7 C9 C10 F8 0.3(8) .
C8 C9 C10 F8 -179.6(5) .
F7 C9 C10 C11 178.8(5) .
C8 C9 C10 C11 -1.2(9) .
F8 C10 C11 F9 1.3(9) .
C9 C10 C11 F9 -177.1(5) .
F8 C10 C11 C12 -179.6(5) .
C9 C10 C11 C12 1.9(9) .
F9 C11 C12 F10 -3.3(9) .
C10 C11 C12 F10 177.6(6) .
F9 C11 C12 C7 175.6(5) .
C10 C11 C12 C7 -3.5(9) .
C8 C7 C12 F10 -177.1(5) .
P1 C7 C12 F10 2.9(8) .
C8 C7 C12 C11 4.0(9) .
P1 C7 C12 C11 -176.0(5) .
C1 P1 C13 C14 -94.1(4) .
C7 P1 C13 C14 164.3(4) .
Ir P1 C13 C14 38.6(4) .
P1 C13 C14 P2 -46.7(5) .
C15 P2 C14 C13 -92.4(4) .
C21 P2 C14 C13 162.4(4) .
Ir P2 C14 C13 29.4(4) .
C14 P2 C15 C20 -172.6(5) .
C21 P2 C15 C20 -64.6(5) .
Ir P2 C15 C20 67.9(5) .
C14 P2 C15 C16 10.2(6) .
C21 P2 C15 C16 118.2(5) .
Ir P2 C15 C16 -109.4(5) .
C20 C15 C16 F11 -179.8(5) .
P2 C15 C16 F11 -2.4(9) .
C20 C15 C16 C17 1.9(9) .
P2 C15 C16 C17 179.2(5) .
F11 C16 C17 F12 -2.3(9) .
C15 C16 C17 F12 176.2(5) .
F11 C16 C17 C18 -180.0(6) .
C15 C16 C17 C18 -1.5(10) .
F12 C17 C18 F13 1.4(9) .
C16 C17 C18 F13 179.1(6) .
F12 C17 C18 C19 -177.1(6) .
C16 C17 C18 C19 0.6(10) .
F13 C18 C19 F14 -0.2(10) .
C17 C18 C19 F14 178.3(6) .
F13 C18 C19 C20 -178.8(6) .
C17 C18 C19 C20 -0.3(10) .
F14 C19 C20 F15 0.2(9) .
C18 C19 C20 F15 178.7(6) .
F14 C19 C20 C15 -177.8(6) .
C18 C19 C20 C15 0.8(10) .
C16 C15 C20 F15 -179.4(5) .
P2 C15 C20 F15 3.1(8) .
C16 C15 C20 C19 -1.5(9) .
P2 C15 C20 C19 -179.0(5) .
C14 P2 C21 C26 -155.7(5) .
C15 P2 C21 C26 92.2(5) .
Ir P2 C21 C26 -32.4(6) .
C14 P2 C21 C22 26.8(5) .
C15 P2 C21 C22 -85.3(5) .
Ir P2 C21 C22 150.1(4) .
C26 C21 C22 F16 -178.0(5) .
P2 C21 C22 F16 -0.2(8) .
C26 C21 C22 C23 2.7(9) .
P2 C21 C22 C23 -179.5(5) .
F16 C22 C23 F17 -2.9(9) .
C21 C22 C23 F17 176.5(6) .
F16 C22 C23 C24 177.5(6) .
C21 C22 C23 C24 -3.1(11) .
F17 C23 C24 F18 1.5(11) .
C22 C23 C24 F18 -178.9(7) .
F17 C23 C24 C25 -178.0(7) .
C22 C23 C24 C25 1.6(11) .
F18 C24 C25 F19 -0.9(11) .
C23 C24 C25 F19 178.6(7) .
F18 C24 C25 C26 -179.4(6) .
C23 C24 C25 C26 0.1(11) .
C22 C21 C26 F20 -177.5(5) .
P2 C21 C26 F20 4.8(8) .
C22 C21 C26 C25 -1.0(9) .
P2 C21 C26 C25 -178.7(5) .
F19 C25 C26 F20 -2.2(9) .
C24 C25 C26 F20 176.4(6) .
F19 C25 C26 C21 -178.9(6) .
C24 C25 C26 C21 -0.3(10) .
C33 P3 C27 C32 3.1(5) .
C39 P3 C27 C32 -103.9(5) .
Ir P3 C27 C32 136.8(4) .
C33 P3 C27 C28 -179.0(4) .
C39 P3 C27 C28 73.9(5) .
Ir P3 C27 C28 -45.3(5) .
C32 C27 C28 C29 -1.9(8) .
P3 C27 C28 C29 -179.9(4) .
C27 C28 C29 C30 -0.3(9) .
C28 C29 C30 C31 2.0(10) .
C29 C30 C31 C32 -1.6(10) .
C28 C27 C32 C31 2.3(9) .
P3 C27 C32 C31 -179.9(5) .
C30 C31 C32 C27 -0.5(10) .
C27 P3 C33 C34 108.2(5) .
C39 P3 C33 C34 -143.6(5) .
Ir P3 C33 C34 -28.2(6) .
C27 P3 C33 C38 -70.6(6) .
C39 P3 C33 C38 37.6(6) .
Ir P3 C33 C38 153.0(5) .
C38 C33 C34 C35 0.5(9) .
P3 C33 C34 C35 -178.3(5) .
C33 C34 C35 C36 1.5(9) .
C34 C35 C36 C37 -2.4(11) .
C35 C36 C37 C38 1.4(12) .
C36 C37 C38 C33 0.6(12) .
C34 C33 C38 C37 -1.5(10) .
P3 C33 C38 C37 177.3(6) .
C33 P3 C39 C40 -104.0(5) .
C27 P3 C39 C40 6.2(6) .
Ir P3 C39 C40 134.4(5) .
C33 P3 C39 C44 69.2(5) .
C27 P3 C39 C44 179.4(5) .
Ir P3 C39 C44 -52.4(5) .
C44 C39 C40 C41 1.0(10) .
P3 C39 C40 C41 174.1(5) .
C39 C40 C41 C42 -2.1(11) .
C40 C41 C42 C43 1.2(12) .
C41 C42 C43 C44 1.0(11) .
C42 C43 C44 C39 -2.1(10) .
C42 C43 C44 C45 179.0(6) .
C40 C39 C44 C43 1.1(9) .
P3 C39 C44 C43 -172.2(5) .
C40 C39 C44 C45 180.0(6) .
P3 C39 C44 C45 6.6(8) .
C54 N C45 O 0.4(7) .
Ir N C45 O -177.9(4) .
C54 N C45 C44 179.8(6) .
Ir N C45 C44 1.5(10) .
C46 O C45 N -4.0(7) .
C46 O C45 C44 176.5(5) .
C43 C44 C45 N -155.3(6) .
C39 C44 C45 N 25.8(10) .
C43 C44 C45 O 24.1(8) .
C39 C44 C45 O -154.8(6) .
C45 O C46 C47 -109.2(6) .
C45 O C46 C54 5.5(6) .
O C46 C47 C48 119.9(6) .
C54 C46 C47 C48 7.3(7) .
C46 C47 C48 C49 174.2(6) .
C46 C47 C48 C53 -2.9(7) .
C53 C48 C49 C50 -0.7(10) .
C47 C48 C49 C50 -177.6(7) .
C48 C49 C50 C51 2.9(11) .
C49 C50 C51 C52 -2.8(10) .
C50 C51 C52 C53 0.7(9) .
C49 C48 C53 C52 -1.4(9) .
C47 C48 C53 C52 176.0(5) .
C49 C48 C53 C54 179.7(5) .
C47 C48 C53 C54 -3.0(7) .
C51 C52 C53 C48 1.4(8) .
C51 C52 C53 C54 -179.9(5) .
C48 C53 C54 N -105.1(5) .
C52 C53 C54 N 76.0(7) .
C48 C53 C54 C46 7.4(6) .
C52 C53 C54 C46 -171.5(5) .
C45 N C54 C53 116.7(6) .
Ir N C54 C53 -64.9(6) .
C45 N C54 C46 3.1(6) .
Ir N C54 C46 -178.5(4) .
O C46 C54 C53 -125.6(5) .
C47 C46 C54 C53 -8.9(6) .
O C46 C54 N -5.0(6) .
C47 C46 C54 N 111.7(5) .
F26B Sb1 F23 F24B -9(2) .
F25 Sb1 F23 F24B -168.0(19) .
F22 Sb1 F23 F24B 100.6(19) .
F21 Sb1 F23 F24B -79.2(19) .
F25B Sb1 F23 F24B -167(2) .
F24 Sb1 F23 F24B 14.6(19) .
F23B Sb1 F23 F24B -172(2) .
F25B Sb1 F23 F23B 5.0(16) .
F23 Sb1 F24 F26B -156.1(12) .
F22 Sb1 F24 F26B 113.2(12) .
F21 Sb1 F24 F26B -65.8(12) .
F25B Sb1 F24 F26B 25.5(17) .
F26 Sb1 F24 F26B 25.4(12) .
F23B Sb1 F24 F26B -162.9(16) .
F26B Sb1 F25 F23B -163.8(15) .
F23 Sb1 F25 F23B -3.7(11) .
F24B Sb1 F25 F23B -12.7(17) .
F22 Sb1 F25 F23B 87.1(10) .
F21 Sb1 F25 F23B -93.9(10) .
F25B Sb1 F25 F23B 177.7(16) .
F26 Sb1 F25 F23B 174.6(10) .
F24B Sb1 F26 F25B -168.9(18) .
F25 Sb1 F26 F25B 2.3(10) .
F22 Sb1 F26 F25B 93.7(9) .
F21 Sb1 F26 F25B -86.4(10) .
F24 Sb1 F26 F25B 179.9(10) .
F23B Sb1 F26 F25B 8.3(15) .
F24B F23 F23B F25 10(5) .
Sb1 F23 F23B F25 -4.7(13) .
F24B F23 F23B Sb1 14(4) .
F25B F25 F23B F23 9(4) .
Sb1 F25 F23B F23 4.7(13) .
F25B F25 F23B Sb1 4(3) .
F26B Sb1 F23B F23 -92(5) .
F24B Sb1 F23B F23 -4.7(13) .
F25 Sb1 F23B F23 -175.0(14) .
F22 Sb1 F23B F23 92.1(8) .
F21 Sb1 F23B F23 -88.5(8) .
F25B Sb1 F23B F23 -176.3(11) .
F26 Sb1 F23B F23 177.1(5) .
F24 Sb1 F23B F23 9.3(15) .
F26B Sb1 F23B F25 83(5) .
F23 Sb1 F23B F25 175.0(14) .
F24B Sb1 F23B F25 170.2(13) .
F22 Sb1 F23B F25 -92.9(7) .
F21 Sb1 F23B F25 86.5(7) .
F25B Sb1 F23B F25 -1.3(10) .
F26 Sb1 F23B F25 -8.0(15) .
F24 Sb1 F23B F25 -175.7(4) .
F23B F23 F24B F24 -37(6) .
Sb1 F23 F24B F24 -22(3) .
F23B F23 F24B Sb1 -14(4) .
F26B F24 F24B F23 53(4) .
Sb1 F24 F24B F23 24(3) .
F26B F24 F24B Sb1 29.4(14) .
F26B Sb1 F24B F23 173.2(17) .
F25 Sb1 F24B F23 16(2) .
F22 Sb1 F24B F23 -81.6(17) .
F21 Sb1 F24B F23 99.1(17) .
F25B Sb1 F24B F23 40(6) .
F26 Sb1 F24B F23 -175.8(7) .
F24 Sb1 F24B F23 -162(2) .
F23B Sb1 F24B F23 6.1(17) .
F26B Sb1 F24B F24 -24.6(12) .
F23 Sb1 F24B F24 162(2) .
F25 Sb1 F24B F24 178.0(4) .
F22 Sb1 F24B F24 80.6(7) .
F21 Sb1 F24B F24 -98.7(8) .
F25B Sb1 F24B F24 -158(4) .
F26 Sb1 F24B F24 -13.6(19) .
F23B Sb1 F24B F24 168.3(11) .
F23B F25 F25B F26 1(5) .
Sb1 F25 F25B F26 5(2) .
F23B F25 F25B Sb1 -4(3) .
F26B F26 F25B F25 -30(3) .
Sb1 F26 F25B F25 -5(2) .
F26B F26 F25B Sb1 -25.2(15) .
F26B Sb1 F25B F25 -165.6(14) .
F23 Sb1 F25B F25 -2.0(18) .
F24B Sb1 F25B F25 -32(5) .
F22 Sb1 F25B F25 90.3(11) .
F21 Sb1 F25B F25 -90.6(11) .
F26 Sb1 F25B F25 176.1(17) .
F24 Sb1 F25B F25 175.9(5) .
F23B Sb1 F25B F25 1.7(12) .
F26B Sb1 F25B F26 18.3(11) .
F23 Sb1 F25B F26 -178.0(5) .
F24B Sb1 F25B F26 152(5) .
F25 Sb1 F25B F26 -176.1(17) .
F22 Sb1 F25B F26 -85.8(7) .
F21 Sb1 F25B F26 93.3(7) .
F24 Sb1 F25B F26 -0.2(14) .
F23B Sb1 F25B F26 -174.4(10) .
F25B F26 F26B F24 83(3) .
Sb1 F26 F26B F24 56(2) .
F25B F26 F26B Sb1 26.6(15) .
F24B F24 F26B F26 -87(3) .
Sb1 F24 F26B F26 -57(2) .
F24B F24 F26B Sb1 -30.5(14) .
F23 Sb1 F26B F26 175.2(5) .
F24B Sb1 F26B F26 170.0(13) .
F25 Sb1 F26B F26 -31.8(16) .
F22 Sb1 F26B F26 71.4(11) .
F21 Sb1 F26B F26 -108.0(11) .
F25B Sb1 F26B F26 -20.9(12) .
F24 Sb1 F26B F26 142.3(16) .
F23B Sb1 F26B F26 -104(5) .
F23 Sb1 F26B F24 32.9(15) .
F24B Sb1 F26B F24 27.7(14) .
F25 Sb1 F26B F24 -174.1(4) .
F22 Sb1 F26B F24 -70.9(9) .
F21 Sb1 F26B F24 109.7(10) .
F25B Sb1 F26B F24 -163.2(11) .
F26 Sb1 F26B F24 -142.3(16) .
F23B Sb1 F26B F24 113(5) .
O91A O91A C94A C94B -10(3) 2_575
O91A O91A C94A C93 95(2) 2_575
O91A O91A C94A C92 -76.4(19) 2_575
C94B C93 C94A O91A -142(2) .
C94B C93 C94A C92 31.1(12) .
C94B C92 C94A O91A 135(2) .
C94B C92 C94A C93 -37.9(14) .
C94A C92 C94B O91B -131(2) .
C94A C92 C94B C93 35.1(12) .
O91A C94A C94B O91B 12(4) .
C93 C94A C94B O91B -114(3) .
C92 C94A C94B O91B 105(3) .
O91A C94A C94B C92 -93(3) .
C93 C94A C94B C92 141.5(14) .
O91A C94A C94B C93 126(3) .
C92 C94A C94B C93 -141.5(14) .
C94A C93 C94B O91B 123(3) .
C94A C93 C94B C92 -41.0(15) .
